data_7063067
loop_
_publ_author_name
'Moussa, J.'
'Juli\'a, F.'
'Chamoreau, L. M.'
'Gonz\'alez-Herrero, P.'

_publ_section_title
;
 Mechanochromic photoluminescence in a dinuclear alkynyl copper(i) complex
 with an extremely short Cu(i)&#x22EF;Cu(i) separation
;
_journal_issue 13
_journal_name_full 'New Journal of Chemistry'
_journal_page_first 5577
_journal_page_last 5581
_journal_paper_doi 10.1039/D3NJ05209E
_journal_volume 48
_journal_year 2024
_chemical_formula_moiety 'C38 H29 Cu P2'
_chemical_formula_sum 'C38 H29 Cu P2'
_chemical_formula_weight 611.09
_space_group_crystal_system triclinic
_space_group_IT_number 2
_space_group_name_Hall '-P 1'
_space_group_name_H-M_alt 'P -1'
_atom_sites_solution_hydrogens geom
_audit_creation_date 2019-07-26
_audit_creation_method
;
Olex2 1.2
(compiled 2018.05.29 svn.r3508 for OlexSys, GUI svn.r5506)
;
_audit_update_record
;
2019-07-26 deposited with the CCDC.	2024-02-28 downloaded from the CCDC.
;
_cell_angle_alpha 66.4000(10)
_cell_angle_beta 73.5420(10)
_cell_angle_gamma 72.6740(10)
_cell_formula_units_Z 2
_cell_length_a 10.7851(3)
_cell_length_b 12.7214(4)
_cell_length_c 12.9752(4)
_cell_measurement_reflns_used 9907
_cell_measurement_temperature 200(2)
_cell_measurement_theta_max 68.21
_cell_measurement_theta_min 4.37
_cell_volume 1529.66(8)
_computing_cell_refinement 'Bruker SAINT'
_computing_data_collection 'Bruker APEX2'
_computing_data_reduction 'Bruker SAINT'
_computing_molecular_graphics 'Olex2 (Dolomanov et al., 2009)'
_computing_publication_material 'Olex2 (Dolomanov et al., 2009)'
_computing_structure_refinement 'ShelXL (Sheldrick, 2015)'
_computing_structure_solution 'Sir92 (Giacovazzo, 1994)'
_diffrn_ambient_temperature 200.15
_diffrn_measured_fraction_theta_full 0.996
_diffrn_measured_fraction_theta_max 0.994
_diffrn_measurement_device_type 'Bruker APEX-II CCD'
_diffrn_measurement_method '\f and \w scans'
_diffrn_radiation_monochromator graphite
_diffrn_radiation_type CuK\a
_diffrn_radiation_wavelength 1.54178
_diffrn_reflns_av_R_equivalents 0.0162
_diffrn_reflns_av_unetI/netI 0.0133
_diffrn_reflns_Laue_measured_fraction_full 0.996
_diffrn_reflns_Laue_measured_fraction_max 0.994
_diffrn_reflns_limit_h_max 12
_diffrn_reflns_limit_h_min -12
_diffrn_reflns_limit_k_max 15
_diffrn_reflns_limit_k_min -15
_diffrn_reflns_limit_l_max 14
_diffrn_reflns_limit_l_min -15
_diffrn_reflns_number 28238
_diffrn_reflns_point_group_measured_fraction_full 0.996
_diffrn_reflns_point_group_measured_fraction_max 0.994
_diffrn_reflns_theta_full 67.679
_diffrn_reflns_theta_max 68.206
_diffrn_reflns_theta_min 3.785
_diffrn_standards_number 0
_exptl_absorpt_coefficient_mu 2.179
_exptl_absorpt_correction_T_max 0.7530
_exptl_absorpt_correction_T_min 0.6764
_exptl_absorpt_correction_type multi-scan
_exptl_absorpt_process_details
'SADABS-2012/1 (Bruker,2012) was used for absorption correction. wR2(int) was 0.0460 before and 0.0256 after correction. The Ratio of minimum to maximum transmission is 0.8983. The \l/2 correction factor is 0.0015.'
_exptl_crystal_colour yellow
_exptl_crystal_colour_primary yellow
_exptl_crystal_density_diffrn 1.327
_exptl_crystal_description prism
_exptl_crystal_F_000 632
_exptl_crystal_size_max 0.21
_exptl_crystal_size_mid 0.18
_exptl_crystal_size_min 0.16
_refine_diff_density_max 0.260
_refine_diff_density_min -0.266
_refine_diff_density_rms 0.040
_refine_ls_extinction_coef 0.00250(16)
_refine_ls_extinction_expression Fc^*^=kFc[1+0.001xFc^2^\l^3^/sin(2\q)]^-1/4^
_refine_ls_extinction_method 'SHELXL-2017/1 (Sheldrick 2017)'
_refine_ls_goodness_of_fit_ref 1.044
_refine_ls_hydrogen_treatment constr
_refine_ls_matrix_type full
_refine_ls_number_parameters 371
_refine_ls_number_reflns 5556
_refine_ls_number_restraints 0
_refine_ls_restrained_S_all 1.044
_refine_ls_R_factor_all 0.0254
_refine_ls_R_factor_gt 0.0250
_refine_ls_shift/su_max 0.002
_refine_ls_shift/su_mean 0.000
_refine_ls_structure_factor_coef Fsqd
_refine_ls_weighting_details 'w=1/[\s^2^(Fo^2^)+(0.0337P)^2^+0.7178P] where P=(Fo^2^+2Fc^2^)/3'
_refine_ls_weighting_scheme calc
_refine_ls_wR_factor_gt 0.0675
_refine_ls_wR_factor_ref 0.0680
_reflns_Friedel_coverage 0.000
_reflns_number_gt 5445
_reflns_number_total 5556
_reflns_threshold_expression 'I > 2\s(I)'
_cod_data_source_file d3nj05209e2.cif
_cod_data_source_block jmy_13_1_0m
_cod_depositor_comments 'Adding full bibliography for 7063067.cif.'
_cod_database_code 7063067
_shelx_shelxl_version_number 2017/1
_shelx_space_group_comment
;
The symmetry employed for this shelxl refinement is uniquely defined
by the following loop, which should always be used as a source of
symmetry information in preference to the above space-group names.
They are only intended as comments.
;
_olex2_refinement_description
;
1. Fixed Uiso
 At 1.2 times of:
  All C(H) groups
2.a Aromatic/amide H refined with riding coordinates:
 C4(H4), C5(H5), C6(H6), C7(H7), C8(H8), C11(H11), C12(H12), C13(H13),
 C14(H14), C16(H16), C17(H17), C18(H18), C19(H19), C20(H20), C22(H22), C23(H23),
  C24(H24), C25(H25), C26(H26), C28(H28), C29(H29), C30(H30), C31(H31),
 C32(H32), C34(H34), C35(H35), C36(H36), C37(H37), C38(H38)
;
_olex2_exptl_crystal_mounting_method cryoloop
_olex2_submission_special_instructions 'No special instructions were received'

loop_
_space_group_symop_operation_xyz
'x, y, z'
'-x, -y, -z'

loop_
_atom_site_label
_atom_site_type_symbol
_atom_site_fract_x
_atom_site_fract_y
_atom_site_fract_z
_atom_site_U_iso_or_equiv
_atom_site_adp_type
_atom_site_occupancy
_atom_site_site_symmetry_order
_atom_site_calc_flag
_atom_site_refinement_flags_posn
_atom_site_refinement_flags_adp
_atom_site_refinement_flags_occupancy
_atom_site_disorder_assembly
_atom_site_disorder_group
Cu1 Cu 1.01656(2) 0.07981(2) 0.41270(2) 0.02398(8) Uani 1 1 d . . . . .
P1 P 0.88088(3) 0.24768(3) 0.32669(3) 0.02280(9) Uani 1 1 d . . . . .
P2 P 1.12801(3) 0.09106(3) 0.23486(3) 0.02251(9) Uani 1 1 d . . . . .
C1 C 0.90451(14) -0.05537(12) 0.45647(12) 0.0273(3) Uani 1 1 d . . . . .
C2 C 0.84865(15) -0.07454(13) 0.40027(13) 0.0308(3) Uani 1 1 d . . . . .
C3 C 0.78460(15) -0.10278(15) 0.33437(13) 0.0341(3) Uani 1 1 d . . . . .
C4 C 0.83177(18) -0.20870(19) 0.31400(18) 0.0498(5) Uani 1 1 d . . . . .
H4 H 0.908172 -0.261118 0.341828 0.060 Uiso 1 1 calc R . . . .
C5 C 0.7682(2) -0.2381(2) 0.2536(2) 0.0634(6) Uani 1 1 d . . . . .
H5 H 0.801742 -0.310266 0.239795 0.076 Uiso 1 1 calc R . . . .
C6 C 0.6575(2) -0.1642(2) 0.21346(18) 0.0628(6) Uani 1 1 d . . . . .
H6 H 0.613425 -0.185839 0.173509 0.075 Uiso 1 1 calc R . . . .
C7 C 0.6100(2) -0.0585(2) 0.23100(18) 0.0609(6) Uani 1 1 d . . . . .
H7 H 0.533765 -0.006761 0.202358 0.073 Uiso 1 1 calc R . . . .
C8 C 0.67350(19) -0.02751(17) 0.29063(16) 0.0478(4) Uani 1 1 d . . . . .
H8 H 0.640759 0.046002 0.301747 0.057 Uiso 1 1 calc R . . . .
C9 C 0.88302(13) 0.22735(11) 0.19367(11) 0.0231(3) Uani 1 1 d . . . . .
C10 C 0.99410(13) 0.15275(11) 0.15288(11) 0.0232(3) Uani 1 1 d . . . . .
C11 C 0.99396(15) 0.12567(12) 0.05891(12) 0.0285(3) Uani 1 1 d . . . . .
H11 H 1.069247 0.076115 0.030662 0.034 Uiso 1 1 calc R . . . .
C12 C 0.88452(16) 0.17063(13) 0.00631(13) 0.0322(3) Uani 1 1 d . . . . .
H12 H 0.884493 0.150900 -0.056979 0.039 Uiso 1 1 calc R . . . .
C13 C 0.77565(15) 0.24411(13) 0.04617(13) 0.0327(3) Uani 1 1 d . . . . .
H13 H 0.700931 0.274925 0.009969 0.039 Uiso 1 1 calc R . . . .
C14 C 0.77471(14) 0.27313(12) 0.13853(12) 0.0281(3) Uani 1 1 d . . . . .
H14 H 0.699821 0.324569 0.164586 0.034 Uiso 1 1 calc R . . . .
C15 C 0.70597(14) 0.30322(14) 0.37379(12) 0.0309(3) Uani 1 1 d . . . . .
C16 C 0.64994(17) 0.42206(15) 0.35067(15) 0.0439(4) Uani 1 1 d . . . . .
H16 H 0.703722 0.478488 0.309529 0.053 Uiso 1 1 calc R . . . .
C17 C 0.5160(2) 0.4582(2) 0.38749(18) 0.0615(6) Uani 1 1 d . . . . .
H17 H 0.478072 0.539383 0.371950 0.074 Uiso 1 1 calc R . . . .
C18 C 0.4379(2) 0.3771(2) 0.44634(19) 0.0684(7) Uani 1 1 d . . . . .
H18 H 0.345720 0.402407 0.470365 0.082 Uiso 1 1 calc R . . . .
C19 C 0.4923(2) 0.2591(2) 0.47080(19) 0.0636(6) Uani 1 1 d . . . . .
H19 H 0.437793 0.203318 0.511937 0.076 Uiso 1 1 calc R . . . .
C20 C 0.62687(17) 0.22171(17) 0.43538(15) 0.0454(4) Uani 1 1 d . . . . .
H20 H 0.664603 0.140268 0.453384 0.054 Uiso 1 1 calc R . . . .
C21 C 0.95630(14) 0.37335(12) 0.28269(12) 0.0264(3) Uani 1 1 d . . . . .
C22 C 0.97052(16) 0.45532(13) 0.17232(13) 0.0320(3) Uani 1 1 d . . . . .
H22 H 0.935853 0.449729 0.115493 0.038 Uiso 1 1 calc R . . . .
C23 C 1.03495(18) 0.54498(14) 0.14492(15) 0.0407(4) Uani 1 1 d . . . . .
H23 H 1.045208 0.600046 0.069153 0.049 Uiso 1 1 calc R . . . .
C24 C 1.08434(19) 0.55470(15) 0.22718(16) 0.0446(4) Uani 1 1 d . . . . .
H24 H 1.128648 0.616216 0.208074 0.054 Uiso 1 1 calc R . . . .
C25 C 1.0691(2) 0.47453(16) 0.33760(17) 0.0497(5) Uani 1 1 d . . . . .
H25 H 1.101298 0.482028 0.394782 0.060 Uiso 1 1 calc R . . . .
C26 C 1.00696(18) 0.38340(15) 0.36482(15) 0.0409(4) Uani 1 1 d . . . . .
H26 H 0.998907 0.327364 0.440187 0.049 Uiso 1 1 calc R . . . .
C27 C 1.22358(13) -0.04065(12) 0.20248(12) 0.0266(3) Uani 1 1 d . . . . .
C28 C 1.31534(15) -0.04019(14) 0.10226(13) 0.0310(3) Uani 1 1 d . . . . .
H28 H 1.328911 0.032222 0.043891 0.037 Uiso 1 1 calc R . . . .
C29 C 1.38701(15) -0.14515(14) 0.08737(14) 0.0351(3) Uani 1 1 d . . . . .
H29 H 1.449179 -0.144454 0.018681 0.042 Uiso 1 1 calc R . . . .
C30 C 1.36814(16) -0.25055(14) 0.17217(15) 0.0376(4) Uani 1 1 d . . . . .
H30 H 1.417826 -0.322274 0.161962 0.045 Uiso 1 1 calc R . . . .
C31 C 1.27737(17) -0.25205(14) 0.27168(16) 0.0422(4) Uani 1 1 d . . . . .
H31 H 1.264041 -0.324794 0.329551 0.051 Uiso 1 1 calc R . . . .
C32 C 1.20542(16) -0.14751(14) 0.28747(14) 0.0365(3) Uani 1 1 d . . . . .
H32 H 1.143603 -0.148872 0.356468 0.044 Uiso 1 1 calc R . . . .
C33 C 1.23539(14) 0.19726(12) 0.16294(13) 0.0282(3) Uani 1 1 d . . . . .
C34 C 1.24155(16) 0.26993(14) 0.04863(14) 0.0371(3) Uani 1 1 d . . . . .
H34 H 1.192300 0.262546 0.002578 0.044 Uiso 1 1 calc R . . . .
C35 C 1.31976(18) 0.35312(16) 0.00211(18) 0.0509(5) Uani 1 1 d . . . . .
H35 H 1.323603 0.402860 -0.075733 0.061 Uiso 1 1 calc R . . . .
C36 C 1.3913(2) 0.36372(18) 0.0679(2) 0.0624(6) Uani 1 1 d . . . . .
H36 H 1.444875 0.420595 0.035397 0.075 Uiso 1 1 calc R . . . .
C37 C 1.3860(2) 0.2928(2) 0.1804(2) 0.0661(6) Uani 1 1 d . . . . .
H37 H 1.436296 0.300455 0.225533 0.079 Uiso 1 1 calc R . . . .
C38 C 1.30744(18) 0.20971(18) 0.22877(16) 0.0459(4) Uani 1 1 d . . . . .
H38 H 1.303145 0.161394 0.307076 0.055 Uiso 1 1 calc R . . . .

loop_
_atom_site_aniso_label
_atom_site_aniso_U_11
_atom_site_aniso_U_22
_atom_site_aniso_U_33
_atom_site_aniso_U_23
_atom_site_aniso_U_13
_atom_site_aniso_U_12
Cu1 0.02900(12) 0.02175(12) 0.02053(12) -0.00326(8) -0.00749(8) -0.00736(8)
P1 0.02470(17) 0.02024(17) 0.02185(17) -0.00550(13) -0.00501(13) -0.00430(13)
P2 0.02235(17) 0.02258(17) 0.02278(17) -0.00735(13) -0.00494(13) -0.00496(13)
C1 0.0294(7) 0.0248(7) 0.0261(7) -0.0067(6) -0.0071(6) -0.0047(5)
C2 0.0321(7) 0.0298(7) 0.0307(7) -0.0066(6) -0.0064(6) -0.0117(6)
C3 0.0342(8) 0.0447(9) 0.0290(7) -0.0106(7) -0.0061(6) -0.0188(7)
C4 0.0378(9) 0.0674(12) 0.0619(12) -0.0402(10) -0.0102(8) -0.0098(8)
C5 0.0542(12) 0.0915(16) 0.0759(15) -0.0608(14) -0.0061(10) -0.0207(11)
C6 0.0591(13) 0.1033(18) 0.0536(12) -0.0389(12) -0.0126(10) -0.0374(12)
C7 0.0549(12) 0.0832(15) 0.0538(12) -0.0143(11) -0.0296(10) -0.0222(11)
C8 0.0517(11) 0.0485(10) 0.0482(10) -0.0088(8) -0.0239(8) -0.0147(8)
C9 0.0269(7) 0.0196(6) 0.0221(6) -0.0033(5) -0.0053(5) -0.0087(5)
C10 0.0254(7) 0.0212(6) 0.0231(6) -0.0041(5) -0.0062(5) -0.0084(5)
C11 0.0328(7) 0.0258(7) 0.0286(7) -0.0100(6) -0.0067(6) -0.0069(6)
C12 0.0425(8) 0.0306(7) 0.0303(7) -0.0098(6) -0.0136(6) -0.0117(6)
C13 0.0335(8) 0.0326(8) 0.0356(8) -0.0074(6) -0.0162(6) -0.0087(6)
C14 0.0265(7) 0.0260(7) 0.0308(7) -0.0068(6) -0.0084(6) -0.0055(5)
C15 0.0281(7) 0.0366(8) 0.0242(7) -0.0098(6) -0.0044(6) -0.0031(6)
C16 0.0391(9) 0.0386(9) 0.0398(9) -0.0097(7) -0.0052(7) 0.0043(7)
C17 0.0451(11) 0.0612(13) 0.0530(11) -0.0161(10) -0.0071(9) 0.0174(10)
C18 0.0298(9) 0.0975(18) 0.0570(13) -0.0241(12) -0.0006(9) 0.0054(11)
C19 0.0368(10) 0.0858(16) 0.0575(12) -0.0187(11) 0.0074(9) -0.0217(10)
C20 0.0367(9) 0.0498(10) 0.0434(9) -0.0131(8) 0.0015(7) -0.0131(8)
C21 0.0279(7) 0.0218(6) 0.0298(7) -0.0100(6) -0.0058(6) -0.0035(5)
C22 0.0405(8) 0.0278(7) 0.0291(7) -0.0093(6) -0.0054(6) -0.0108(6)
C23 0.0526(10) 0.0321(8) 0.0365(8) -0.0087(7) -0.0021(7) -0.0181(7)
C24 0.0505(10) 0.0351(9) 0.0552(11) -0.0158(8) -0.0085(8) -0.0199(8)
C25 0.0655(12) 0.0445(10) 0.0541(11) -0.0162(8) -0.0258(9) -0.0203(9)
C26 0.0565(10) 0.0343(8) 0.0358(8) -0.0065(7) -0.0172(7) -0.0148(7)
C27 0.0236(7) 0.0266(7) 0.0319(7) -0.0114(6) -0.0095(5) -0.0028(5)
C28 0.0301(7) 0.0332(8) 0.0329(8) -0.0141(6) -0.0070(6) -0.0063(6)
C29 0.0292(7) 0.0427(9) 0.0400(8) -0.0235(7) -0.0077(6) -0.0028(6)
C30 0.0330(8) 0.0335(8) 0.0515(10) -0.0226(7) -0.0161(7) 0.0047(6)
C31 0.0420(9) 0.0265(8) 0.0495(10) -0.0081(7) -0.0102(8) -0.0007(7)
C32 0.0339(8) 0.0303(8) 0.0371(8) -0.0088(7) -0.0040(6) -0.0016(6)
C33 0.0238(7) 0.0271(7) 0.0346(8) -0.0143(6) -0.0003(6) -0.0063(5)
C34 0.0313(8) 0.0337(8) 0.0387(8) -0.0080(7) -0.0005(6) -0.0083(6)
C35 0.0396(9) 0.0341(9) 0.0595(12) -0.0067(8) 0.0099(8) -0.0118(7)
C36 0.0474(11) 0.0511(11) 0.0912(17) -0.0336(12) 0.0184(11) -0.0312(9)
C37 0.0558(12) 0.0886(17) 0.0811(16) -0.0461(14) 0.0015(11) -0.0436(12)
C38 0.0428(9) 0.0599(11) 0.0467(10) -0.0230(9) -0.0044(8) -0.0247(8)

loop_
_atom_type_symbol
_atom_type_description
_atom_type_scat_dispersion_real
_atom_type_scat_dispersion_imag
_atom_type_scat_source
C C 0.0181 0.0091 'International Tables Vol C Tables 4.2.6.8 and 6.1.1.4'
H H 0.0000 0.0000 'International Tables Vol C Tables 4.2.6.8 and 6.1.1.4'
P P 0.2955 0.4335 'International Tables Vol C Tables 4.2.6.8 and 6.1.1.4'
Cu Cu -1.9646 0.5888 'International Tables Vol C Tables 4.2.6.8 and 6.1.1.4'

loop_
_geom_angle_atom_site_label_1
_geom_angle_atom_site_label_2
_geom_angle_atom_site_label_3
_geom_angle
_geom_angle_site_symmetry_1
_geom_angle_site_symmetry_3
_geom_angle_publ_flag
P1 Cu1 Cu1 132.952(16) . 2_756 ?
P2 Cu1 Cu1 133.383(16) . 2_756 ?
P2 Cu1 P1 85.894(14) . . ?
C1 Cu1 Cu1 51.24(4) . 2_756 ?
C1 Cu1 Cu1 59.45(4) 2_756 2_756 ?
C1 Cu1 P1 103.50(4) . . ?
C1 Cu1 P1 124.03(4) 2_756 . ?
C1 Cu1 P2 102.55(4) . . ?
C1 Cu1 P2 125.74(4) 2_756 . ?
C1 Cu1 C1 110.69(5) 2_756 . ?
C9 P1 Cu1 101.33(4) . . ?
C15 P1 Cu1 129.64(5) . . ?
C15 P1 C9 103.03(6) . . ?
C21 P1 Cu1 110.74(5) . . ?
C21 P1 C9 105.72(6) . . ?
C21 P1 C15 104.00(7) . . ?
C10 P2 Cu1 101.85(4) . . ?
C27 P2 Cu1 121.07(5) . . ?
C27 P2 C10 106.53(6) . . ?
C27 P2 C33 104.79(6) . . ?
C33 P2 Cu1 117.43(5) . . ?
C33 P2 C10 103.20(6) . . ?
Cu1 C1 Cu1 69.31(5) 2_756 . ?
C2 C1 Cu1 159.19(13) . 2_756 ?
C2 C1 Cu1 131.20(12) . . ?
C1 C2 C3 177.51(16) . . ?
C4 C3 C2 120.23(15) . . ?
C8 C3 C2 121.79(16) . . ?
C8 C3 C4 117.97(15) . . ?
C3 C4 H4 119.7 . . ?
C5 C4 C3 120.55(19) . . ?
C5 C4 H4 119.7 . . ?
C4 C5 H5 119.7 . . ?
C6 C5 C4 120.6(2) . . ?
C6 C5 H5 119.7 . . ?
C5 C6 H6 120.0 . . ?
C5 C6 C7 119.99(18) . . ?
C7 C6 H6 120.0 . . ?
C6 C7 H7 120.0 . . ?
C6 C7 C8 120.0(2) . . ?
C8 C7 H7 120.0 . . ?
C3 C8 H8 119.6 . . ?
C7 C8 C3 120.87(19) . . ?
C7 C8 H8 119.6 . . ?
C10 C9 P1 117.86(10) . . ?
C14 C9 P1 122.77(11) . . ?
C14 C9 C10 119.06(13) . . ?
C9 C10 P2 115.99(10) . . ?
C11 C10 P2 124.29(11) . . ?
C11 C10 C9 119.64(12) . . ?
C10 C11 H11 119.8 . . ?
C12 C11 C10 120.44(14) . . ?
C12 C11 H11 119.8 . . ?
C11 C12 H12 120.1 . . ?
C13 C12 C11 119.89(14) . . ?
C13 C12 H12 120.1 . . ?
C12 C13 H13 119.8 . . ?
C12 C13 C14 120.44(14) . . ?
C14 C13 H13 119.8 . . ?
C9 C14 H14 119.7 . . ?
C13 C14 C9 120.50(14) . . ?
C13 C14 H14 119.7 . . ?
C16 C15 P1 123.17(13) . . ?
C20 C15 P1 117.46(12) . . ?
C20 C15 C16 119.37(15) . . ?
C15 C16 H16 119.9 . . ?
C17 C16 C15 120.13(18) . . ?
C17 C16 H16 119.9 . . ?
C16 C17 H17 119.9 . . ?
C18 C17 C16 120.1(2) . . ?
C18 C17 H17 119.9 . . ?
C17 C18 H18 119.8 . . ?
C17 C18 C19 120.32(18) . . ?
C19 C18 H18 119.8 . . ?
C18 C19 H19 120.0 . . ?
C18 C19 C20 120.1(2) . . ?
C20 C19 H19 120.0 . . ?
C15 C20 C19 119.94(19) . . ?
C15 C20 H20 120.0 . . ?
C19 C20 H20 120.0 . . ?
C22 C21 P1 124.17(11) . . ?
C26 C21 P1 116.78(11) . . ?
C26 C21 C22 118.99(14) . . ?
C21 C22 H22 119.8 . . ?
C23 C22 C21 120.33(14) . . ?
C23 C22 H22 119.8 . . ?
C22 C23 H23 119.8 . . ?
C24 C23 C22 120.30(15) . . ?
C24 C23 H23 119.8 . . ?
C23 C24 H24 120.1 . . ?
C23 C24 C25 119.79(15) . . ?
C25 C24 H24 120.1 . . ?
C24 C25 H25 120.0 . . ?
C24 C25 C26 120.08(16) . . ?
C26 C25 H25 120.0 . . ?
C21 C26 H26 119.8 . . ?
C25 C26 C21 120.48(16) . . ?
C25 C26 H26 119.8 . . ?
C28 C27 P2 124.44(11) . . ?
C32 C27 P2 116.31(11) . . ?
C32 C27 C28 119.18(13) . . ?
C27 C28 H28 119.9 . . ?
C29 C28 C27 120.21(15) . . ?
C29 C28 H28 119.9 . . ?
C28 C29 H29 119.9 . . ?
C30 C29 C28 120.10(15) . . ?
C30 C29 H29 119.9 . . ?
C29 C30 H30 119.9 . . ?
C31 C30 C29 120.18(14) . . ?
C31 C30 H30 119.9 . . ?
C30 C31 H31 119.9 . . ?
C30 C31 C32 120.14(16) . . ?
C32 C31 H31 119.9 . . ?
C27 C32 H32 119.9 . . ?
C31 C32 C27 120.19(15) . . ?
C31 C32 H32 119.9 . . ?
C34 C33 P2 123.41(12) . . ?
C38 C33 P2 117.30(12) . . ?
C38 C33 C34 119.17(15) . . ?
C33 C34 H34 120.0 . . ?
C35 C34 C33 119.92(17) . . ?
C35 C34 H34 120.0 . . ?
C34 C35 H35 119.9 . . ?
C36 C35 C34 120.25(19) . . ?
C36 C35 H35 119.9 . . ?
C35 C36 H36 119.8 . . ?
C35 C36 C37 120.39(17) . . ?
C37 C36 H36 119.8 . . ?
C36 C37 H37 119.9 . . ?
C36 C37 C38 120.2(2) . . ?
C38 C37 H37 119.9 . . ?
C33 C38 C37 120.07(19) . . ?
C33 C38 H38 120.0 . . ?
C37 C38 H38 120.0 . . ?

loop_
_geom_bond_atom_site_label_1
_geom_bond_atom_site_label_2
_geom_bond_distance
_geom_bond_site_symmetry_2
_geom_bond_publ_flag
Cu1 Cu1 2.3819(4) 2_756 ?
Cu1 P1 2.2590(4) . ?
Cu1 P2 2.2487(4) . ?
Cu1 C1 1.9853(14) 2_756 ?
Cu1 C1 2.1926(14) . ?
P1 C9 1.8378(14) . ?
P1 C15 1.8248(15) . ?
P1 C21 1.8233(14) . ?
P2 C10 1.8330(14) . ?
P2 C27 1.8265(14) . ?
P2 C33 1.8296(14) . ?
C1 C2 1.197(2) . ?
C2 C3 1.437(2) . ?
C3 C4 1.394(3) . ?
C3 C8 1.393(2) . ?
C4 H4 0.9500 . ?
C4 C5 1.385(3) . ?
C5 H5 0.9500 . ?
C5 C6 1.368(3) . ?
C6 H6 0.9500 . ?
C6 C7 1.374(3) . ?
C7 H7 0.9500 . ?
C7 C8 1.389(3) . ?
C8 H8 0.9500 . ?
C9 C10 1.4077(19) . ?
C9 C14 1.3965(19) . ?
C10 C11 1.3940(19) . ?
C11 H11 0.9500 . ?
C11 C12 1.388(2) . ?
C12 H12 0.9500 . ?
C12 C13 1.382(2) . ?
C13 H13 0.9500 . ?
C13 C14 1.385(2) . ?
C14 H14 0.9500 . ?
C15 C16 1.391(2) . ?
C15 C20 1.385(2) . ?
C16 H16 0.9500 . ?
C16 C17 1.385(3) . ?
C17 H17 0.9500 . ?
C17 C18 1.371(3) . ?
C18 H18 0.9500 . ?
C18 C19 1.377(3) . ?
C19 H19 0.9500 . ?
C19 C20 1.389(3) . ?
C20 H20 0.9500 . ?
C21 C22 1.392(2) . ?
C21 C26 1.390(2) . ?
C22 H22 0.9500 . ?
C22 C23 1.385(2) . ?
C23 H23 0.9500 . ?
C23 C24 1.380(3) . ?
C24 H24 0.9500 . ?
C24 C25 1.384(3) . ?
C25 H25 0.9500 . ?
C25 C26 1.385(2) . ?
C26 H26 0.9500 . ?
C27 C28 1.392(2) . ?
C27 C32 1.392(2) . ?
C28 H28 0.9500 . ?
C28 C29 1.387(2) . ?
C29 H29 0.9500 . ?
C29 C30 1.380(2) . ?
C30 H30 0.9500 . ?
C30 C31 1.379(3) . ?
C31 H31 0.9500 . ?
C31 C32 1.388(2) . ?
C32 H32 0.9500 . ?
C33 C34 1.393(2) . ?
C33 C38 1.384(2) . ?
C34 H34 0.9500 . ?
C34 C35 1.388(2) . ?
C35 H35 0.9500 . ?
C35 C36 1.367(3) . ?
C36 H36 0.9500 . ?
C36 C37 1.371(3) . ?
C37 H37 0.9500 . ?
C37 C38 1.389(3) . ?
C38 H38 0.9500 . ?
